data_1567987
loop_
_publ_author_name
'Liu, Hui'
'Ren, Dan-Dan'
'Gao, Peng-Fu'
'Zhang, Kun'
'Wu, Ya-Pan'
'Fu, Hong-Ru'
'Ma, Lu-Fang'

_publ_section_title
;
 Multicolor-tunable room-temperature afterglow and circularly polarized
 luminescence in chirality-induced coordination assemblies
;
_journal_name_full 'Chemical Science'
_journal_paper_doi 10.1039/D2SC05353E
_journal_year 2022
_chemical_formula_moiety 'C5 H4 N4'
_chemical_formula_sum 'C5 H4 N4'
_chemical_formula_weight 120.12
_chemical_name_systematic TrzPy
_space_group_crystal_system triclinic
_space_group_IT_number 2
_space_group_name_Hall '-P 1'
_space_group_name_H-M_alt 'P -1'
_atom_sites_solution_hydrogens geom
_atom_sites_solution_primary dual
_audit_creation_date 2022-08-11
_audit_creation_method
;
Olex2 1.3
(compiled 2020.11.12 svn.r5f609507 for OlexSys, GUI svn.r6408)
;
_audit_update_record
;
2022-08-11 deposited with the CCDC.	2022-11-17 downloaded from the CCDC.
;
_cell_angle_alpha 97.137(10)
_cell_angle_beta 96.109(9)
_cell_angle_gamma 92.497(9)
_cell_formula_units_Z 4
_cell_length_a 3.7561(4)
_cell_length_b 10.2354(13)
_cell_length_c 14.2732(16)
_cell_measurement_reflns_used 824
_cell_measurement_temperature 293(2)
_cell_measurement_theta_max 26.1910
_cell_measurement_theta_min 4.4320
_cell_volume 540.49(11)
_computing_cell_refinement 'CrysAlisPro 1.171.41.121a (Rigaku OD, 2021)'
_computing_data_collection 'CrysAlisPro 1.171.41.121a (Rigaku OD, 2021)'
_computing_data_reduction 'CrysAlisPro 1.171.41.121a (Rigaku OD, 2021)'
_computing_molecular_graphics 'Olex2 1.3 (Dolomanov et al., 2009)'
_computing_publication_material 'Olex2 1.3 (Dolomanov et al., 2009)'
_computing_structure_refinement 'SHELXL 2018/3 (Sheldrick, 2015)'
_computing_structure_solution 'SHELXT 2018/2 (Sheldrick, 2018)'
_diffrn_ambient_temperature 293(2)
_diffrn_detector 'CCD plate'
_diffrn_detector_area_resol_mean 8.0584
_diffrn_detector_type EosS2
_diffrn_measured_fraction_theta_full 0.997
_diffrn_measured_fraction_theta_max 0.836
_diffrn_measurement_details
;
List of Runs (angles in degrees, time in seconds):

  # Type    Start    End  Width  t~exp~   \w     \q     \k     \f   Frames
#--------------------------------------------------------------------------
  1  \w    -10.00  41.00   1.00   10.00    --   16.93  77.00 120.00   51
  2  \w    -42.00  44.00   1.00   10.00    --   16.93 -77.00 -90.00   86
  3  \w     -9.00  39.00   1.00   10.00    --   16.93  77.00  30.00   48
  4  \w     63.00  89.00   1.00   10.00    --   16.93 178.00 -90.00   26
  5  \w    -10.00  17.00   1.00   10.00    --   16.93 -99.00  60.00   27
  6  \w    -52.00  73.00   1.00   10.00    --   16.93   0.00  90.00  125
;
_diffrn_measurement_device 'four-circle diffractometer'
_diffrn_measurement_device_type 'SuperNova, Single source at offset/far, EosS2'
_diffrn_measurement_method '\w scans'
_diffrn_orient_matrix_type 'CrysAlisPro convention (1999,Acta A55,543-557)'
_diffrn_orient_matrix_UB_11 0.0692221000
_diffrn_orient_matrix_UB_12 -0.0397489000
_diffrn_orient_matrix_UB_13 -0.0374152000
_diffrn_orient_matrix_UB_21 0.0240457000
_diffrn_orient_matrix_UB_22 -0.0508408000
_diffrn_orient_matrix_UB_23 0.0292356000
_diffrn_orient_matrix_UB_31 -0.1755549000
_diffrn_orient_matrix_UB_32 -0.0270006000
_diffrn_orient_matrix_UB_33 -0.0169107000
_diffrn_radiation_monochromator mirror
_diffrn_radiation_probe x-ray
_diffrn_radiation_type 'Mo K\a'
_diffrn_radiation_wavelength 0.71073
_diffrn_reflns_av_R_equivalents 0.0337
_diffrn_reflns_av_unetI/netI 0.0882
_diffrn_reflns_Laue_measured_fraction_full 0.997
_diffrn_reflns_Laue_measured_fraction_max 0.836
_diffrn_reflns_limit_h_max 4
_diffrn_reflns_limit_h_min -4
_diffrn_reflns_limit_k_max 13
_diffrn_reflns_limit_k_min -13
_diffrn_reflns_limit_l_max 18
_diffrn_reflns_limit_l_min -18
_diffrn_reflns_number 4445
_diffrn_reflns_point_group_measured_fraction_full 0.997
_diffrn_reflns_point_group_measured_fraction_max 0.836
_diffrn_reflns_theta_full 25.242
_diffrn_reflns_theta_max 29.208
_diffrn_reflns_theta_min 3.303
_diffrn_source 'micro-focus sealed X-ray tube'
_diffrn_source_type 'SuperNova (Mo) X-ray Source'
_exptl_absorpt_coefficient_mu 0.102
_exptl_absorpt_correction_T_max 1.00000
_exptl_absorpt_correction_T_min 0.80887
_exptl_absorpt_correction_type multi-scan
_exptl_absorpt_process_details
;
CrysAlisPro 1.171.41.121a (Rigaku Oxford Diffraction, 2021)
Empirical absorption correction using spherical harmonics,
implemented in SCALE3 ABSPACK scaling algorithm.
;
_exptl_crystal_colour 'clear light yellow'
_exptl_crystal_colour_lustre clear
_exptl_crystal_colour_modifier light
_exptl_crystal_colour_primary yellow
_exptl_crystal_density_diffrn 1.476
_exptl_crystal_description plate
_exptl_crystal_F_000 248
_exptl_crystal_size_max 0.2
_exptl_crystal_size_mid 0.15
_exptl_crystal_size_min 0.1
_refine_diff_density_max 0.171
_refine_diff_density_min -0.216
_refine_diff_density_rms 0.047
_refine_ls_extinction_method none
_refine_ls_goodness_of_fit_ref 1.095
_refine_ls_hydrogen_treatment constr
_refine_ls_matrix_type full
_refine_ls_number_parameters 163
_refine_ls_number_reflns 2438
_refine_ls_number_restraints 0
_refine_ls_restrained_S_all 1.095
_refine_ls_R_factor_all 0.1484
_refine_ls_R_factor_gt 0.0746
_refine_ls_shift/su_max 0.000
_refine_ls_shift/su_mean 0.000
_refine_ls_structure_factor_coef Fsqd
_refine_ls_weighting_details 'w=1/[\s^2^(Fo^2^)+(0.0447P)^2^] where P=(Fo^2^+2Fc^2^)/3'
_refine_ls_weighting_scheme calc
_refine_ls_wR_factor_gt 0.1374
_refine_ls_wR_factor_ref 0.1705
_reflns_Friedel_coverage 0.000
_reflns_number_gt 1255
_reflns_number_total 2438
_reflns_threshold_expression 'I > 2\s(I)'
_cod_data_source_file d2sc05353e2.cif
_cod_data_source_block TrzPy_auto
_cod_database_code 1567987
_shelx_shelxl_version_number 2018/3
_shelx_space_group_comment
;
The symmetry employed for this shelxl refinement is uniquely defined
by the following loop, which should always be used as a source of
symmetry information in preference to the above space-group names.
They are only intended as comments.
;
_shelx_estimated_absorpt_t_max 0.990
_shelx_estimated_absorpt_t_min 0.980
_reflns_odcompleteness_completeness 99.73
_reflns_odcompleteness_iscentric 1
_reflns_odcompleteness_theta 26.32
_olex2_refinement_description
;
1. Fixed Uiso
 At 1.2 times of:
  All C(H) groups, All N(H) groups
2.a Aromatic/amide H refined with riding coordinates:
 N8(H8), N4(H4), C3(H3), C2(H2), C1(H1), C6(H6), C8(H8A), C7(H7)
;
_olex2_submission_special_instructions 'No special instructions were received'
_oxdiff_exptl_absorpt_empirical_details
;
Empirical correction (ABSPACK) includes:
- Absorption correction using spherical harmonics
- Frame scaling
;
_oxdiff_exptl_absorpt_empirical_full_max 1.299
_oxdiff_exptl_absorpt_empirical_full_min 0.633

loop_
_space_group_symop_operation_xyz
'x, y, z'
'-x, -y, -z'

loop_
_atom_site_label
_atom_site_type_symbol
_atom_site_fract_x
_atom_site_fract_y
_atom_site_fract_z
_atom_site_U_iso_or_equiv
_atom_site_adp_type
_atom_site_occupancy
_atom_site_site_symmetry_order
_atom_site_calc_flag
_atom_site_refinement_flags_posn
_atom_site_refinement_flags_adp
_atom_site_refinement_flags_occupancy
_atom_site_disorder_assembly
_atom_site_disorder_group
N1 N 1.0585(6) 0.1431(2) 0.34527(19) 0.0468(7) Uani 1 1 d . . . . .
N8 N 0.3578(6) 0.8983(3) 0.29521(18) 0.0498(7) Uani 1 1 d . . . . .
H8 H 0.292151 0.977112 0.309443 0.060 Uiso 1 1 calc R U . . .
N4 N 0.8923(6) 0.3942(3) 0.20797(18) 0.0489(7) Uani 1 1 d . . . . .
H4 H 0.826805 0.470270 0.195674 0.059 Uiso 1 1 calc R U . . .
N5 N 0.6496(6) 0.6340(2) 0.15287(19) 0.0509(7) Uani 1 1 d . . . . .
N2 N 1.0902(6) 0.1982(3) 0.18623(19) 0.0497(7) Uani 1 1 d . . . . .
N3 N 1.0124(7) 0.3023(3) 0.14508(19) 0.0554(8) Uani 1 1 d . . . . .
N6 N 0.4910(7) 0.6977(3) 0.31158(19) 0.0581(8) Uani 1 1 d . . . . .
N7 N 0.3792(7) 0.8065(3) 0.35454(19) 0.0579(8) Uani 1 1 d . . . . .
C4 C 1.0149(7) 0.2250(3) 0.2785(2) 0.0390(7) Uani 1 1 d . . . . .
C5 C 0.8891(7) 0.3498(3) 0.2936(2) 0.0377(7) Uani 1 1 d . . . . .
C9 C 0.5388(7) 0.7216(3) 0.2214(2) 0.0421(8) Uani 1 1 d . . . . .
C10 C 0.4548(7) 0.8490(3) 0.2093(2) 0.0387(7) Uani 1 1 d . . . . .
C3 C 0.9673(8) 0.1937(3) 0.4297(2) 0.0518(9) Uani 1 1 d . . . . .
H3 H 0.991815 0.141936 0.478894 0.062 Uiso 1 1 calc R U . . .
C2 C 0.8372(8) 0.3194(3) 0.4494(2) 0.0493(8) Uani 1 1 d . . . . .
H2 H 0.778279 0.347411 0.510058 0.059 Uiso 1 1 calc R U . . .
C1 C 0.7958(7) 0.4010(3) 0.3811(2) 0.0476(8) Uani 1 1 d . . . . .
H1 H 0.711017 0.484814 0.392574 0.057 Uiso 1 1 calc R U . . .
C6 C 0.4831(8) 0.8968(3) 0.1242(2) 0.0501(8) Uani 1 1 d . . . . .
H6 H 0.431772 0.982554 0.114741 0.060 Uiso 1 1 calc R U . . .
C8 C 0.6715(8) 0.6811(3) 0.0713(2) 0.0537(9) Uani 1 1 d . . . . .
H8A H 0.744968 0.625229 0.021373 0.064 Uiso 1 1 calc R U . . .
C7 C 0.5923(8) 0.8085(3) 0.0549(2) 0.0546(9) Uani 1 1 d . . . . .
H7 H 0.614274 0.834008 -0.004584 0.066 Uiso 1 1 calc R U . . .

loop_
_atom_site_aniso_label
_atom_site_aniso_U_11
_atom_site_aniso_U_22
_atom_site_aniso_U_33
_atom_site_aniso_U_23
_atom_site_aniso_U_13
_atom_site_aniso_U_12
N1 0.0534(15) 0.0360(16) 0.0515(17) 0.0025(13) 0.0093(13) 0.0089(12)
N8 0.0639(17) 0.0357(16) 0.0525(17) 0.0086(13) 0.0109(14) 0.0147(13)
N4 0.0612(16) 0.0367(16) 0.0501(17) 0.0021(13) 0.0119(14) 0.0131(13)
N5 0.0624(17) 0.0382(17) 0.0558(18) 0.0083(13) 0.0160(14) 0.0171(13)
N2 0.0572(16) 0.0422(17) 0.0500(17) -0.0003(13) 0.0109(13) 0.0125(13)
N3 0.0679(18) 0.0506(19) 0.0489(18) 0.0014(14) 0.0125(14) 0.0158(15)
N6 0.0792(19) 0.0483(19) 0.0526(18) 0.0135(14) 0.0180(15) 0.0208(15)
N7 0.0761(19) 0.053(2) 0.0483(18) 0.0126(15) 0.0135(15) 0.0162(16)
C4 0.0402(16) 0.0368(18) 0.0396(18) -0.0010(14) 0.0075(14) 0.0061(14)
C5 0.0395(16) 0.0336(18) 0.0414(18) 0.0043(13) 0.0097(14) 0.0077(14)
C9 0.0471(17) 0.0382(19) 0.0447(19) 0.0133(15) 0.0093(15) 0.0096(14)
C10 0.0416(16) 0.0344(18) 0.0412(18) 0.0038(14) 0.0088(14) 0.0075(14)
C3 0.062(2) 0.045(2) 0.051(2) 0.0127(16) 0.0065(17) 0.0063(17)
C2 0.060(2) 0.044(2) 0.0439(19) -0.0047(15) 0.0139(16) 0.0057(16)
C1 0.0469(18) 0.041(2) 0.055(2) -0.0001(16) 0.0102(16) 0.0077(15)
C6 0.062(2) 0.040(2) 0.052(2) 0.0116(16) 0.0093(17) 0.0131(16)
C8 0.065(2) 0.054(2) 0.043(2) 0.0022(16) 0.0125(17) 0.0081(18)
C7 0.069(2) 0.053(2) 0.045(2) 0.0153(17) 0.0087(18) 0.0081(19)

loop_
_atom_type_symbol
_atom_type_description
_atom_type_scat_dispersion_real
_atom_type_scat_dispersion_imag
_atom_type_scat_source
C C 0.0033 0.0016 'International Tables Vol C Tables 4.2.6.8 and 6.1.1.4'
H H 0.0000 0.0000 'International Tables Vol C Tables 4.2.6.8 and 6.1.1.4'
N N 0.0061 0.0033 'International Tables Vol C Tables 4.2.6.8 and 6.1.1.4'

loop_
_geom_angle_atom_site_label_1
_geom_angle_atom_site_label_2
_geom_angle_atom_site_label_3
_geom_angle
_geom_angle_site_symmetry_1
_geom_angle_site_symmetry_3
_geom_angle_publ_flag
C3 N1 C4 113.6(3) . . ?
N7 N8 H8 124.9 . . ?
N7 N8 C10 110.2(3) . . ?
C10 N8 H8 124.9 . . ?
N3 N4 H4 124.8 . . ?
N3 N4 C5 110.4(3) . . ?
C5 N4 H4 124.8 . . ?
C8 N5 C9 113.8(3) . . ?
N3 N2 C4 106.6(3) . . ?
N2 N3 N4 109.6(3) . . ?
N7 N6 C9 106.4(3) . . ?
N6 N7 N8 109.8(3) . . ?
N1 C4 N2 125.6(3) . . ?
N1 C4 C5 124.5(3) . . ?
N2 C4 C5 109.9(3) . . ?
N4 C5 C4 103.6(3) . . ?
N4 C5 C1 135.1(3) . . ?
C1 C5 C4 121.4(3) . . ?
N5 C9 N6 125.6(3) . . ?
N5 C9 C10 124.3(3) . . ?
N6 C9 C10 110.1(3) . . ?
N8 C10 C9 103.5(3) . . ?
N8 C10 C6 135.5(3) . . ?
C6 C10 C9 121.0(3) . . ?
N1 C3 H3 117.7 . . ?
N1 C3 C2 124.6(3) . . ?
C2 C3 H3 117.7 . . ?
C3 C2 H2 119.5 . . ?
C1 C2 C3 121.0(3) . . ?
C1 C2 H2 119.5 . . ?
C5 C1 H1 122.5 . . ?
C2 C1 C5 114.9(3) . . ?
C2 C1 H1 122.5 . . ?
C10 C6 H6 122.6 . . ?
C7 C6 C10 114.8(3) . . ?
C7 C6 H6 122.6 . . ?
N5 C8 H8A 117.7 . . ?
N5 C8 C7 124.5(3) . . ?
C7 C8 H8A 117.7 . . ?
C6 C7 C8 121.5(3) . . ?
C6 C7 H7 119.2 . . ?
C8 C7 H7 119.2 . . ?

loop_
_geom_bond_atom_site_label_1
_geom_bond_atom_site_label_2
_geom_bond_distance
_geom_bond_site_symmetry_2
_geom_bond_publ_flag
N1 C4 1.347(4) . ?
N1 C3 1.337(4) . ?
N8 H8 0.8600 . ?
N8 N7 1.341(3) . ?
N8 C10 1.359(3) . ?
N4 H4 0.8600 . ?
N4 N3 1.344(3) . ?
N4 C5 1.357(3) . ?
N5 C9 1.354(4) . ?
N5 C8 1.324(4) . ?
N2 N3 1.309(3) . ?
N2 C4 1.373(3) . ?
N6 N7 1.310(3) . ?
N6 C9 1.369(4) . ?
C4 C5 1.381(4) . ?
C5 C1 1.380(4) . ?
C9 C10 1.382(4) . ?
C10 C6 1.377(4) . ?
C3 H3 0.9300 . ?
C3 C2 1.402(4) . ?
C2 H2 0.9300 . ?
C2 C1 1.361(4) . ?
C1 H1 0.9300 . ?
C6 H6 0.9300 . ?
C6 C7 1.363(4) . ?
C8 H8A 0.9300 . ?
C8 C7 1.392(4) . ?
C7 H7 0.9300 . ?

loop_
_geom_torsion_atom_site_label_1
_geom_torsion_atom_site_label_2
_geom_torsion_atom_site_label_3
_geom_torsion_atom_site_label_4
_geom_torsion
_geom_torsion_site_symmetry_1
_geom_torsion_site_symmetry_2
_geom_torsion_site_symmetry_3
_geom_torsion_site_symmetry_4
_geom_torsion_publ_flag
N1 C4 C5 N4 179.8(3) . . . . ?
N1 C4 C5 C1 -0.1(4) . . . . ?
N1 C3 C2 C1 -0.3(5) . . . . ?
N8 C10 C6 C7 -179.5(3) . . . . ?
N4 C5 C1 C2 -179.9(3) . . . . ?
N5 C9 C10 N8 179.7(3) . . . . ?
N5 C9 C10 C6 -0.7(4) . . . . ?
N5 C8 C7 C6 0.1(5) . . . . ?
N2 C4 C5 N4 0.2(3) . . . . ?
N2 C4 C5 C1 -179.6(2) . . . . ?
N3 N4 C5 C4 0.0(3) . . . . ?
N3 N4 C5 C1 179.7(3) . . . . ?
N3 N2 C4 N1 -179.8(3) . . . . ?
N3 N2 C4 C5 -0.3(3) . . . . ?
N6 C9 C10 N8 0.1(3) . . . . ?
N6 C9 C10 C6 179.7(3) . . . . ?
N7 N8 C10 C9 -0.5(3) . . . . ?
N7 N8 C10 C6 180.0(3) . . . . ?
N7 N6 C9 N5 -179.3(3) . . . . ?
N7 N6 C9 C10 0.3(3) . . . . ?
C4 N1 C3 C2 0.1(4) . . . . ?
C4 N2 N3 N4 0.3(3) . . . . ?
C4 C5 C1 C2 -0.1(4) . . . . ?
C5 N4 N3 N2 -0.1(3) . . . . ?
C9 N5 C8 C7 0.4(4) . . . . ?
C9 N6 N7 N8 -0.6(3) . . . . ?
C9 C10 C6 C7 1.0(4) . . . . ?
C10 N8 N7 N6 0.7(3) . . . . ?
C10 C6 C7 C8 -0.8(4) . . . . ?
C3 N1 C4 N2 179.5(3) . . . . ?
C3 N1 C4 C5 0.1(4) . . . . ?
C3 C2 C1 C5 0.3(4) . . . . ?
C8 N5 C9 N6 179.5(3) . . . . ?
C8 N5 C9 C10 -0.1(4) . . . . ?
